data_2006991
loop_
_publ_author_name
'Churakov, Andrei V.'
'Kuz'mina, Lyudmila G.'
'Howard, Judith A. K.'

_publ_section_title (9,10-Dioxo-9,10-dihydro-1-anthrylaminato-<i>N</i>)(triphenylphosphine-<i>P</i>)gold
_journal_issue 2
_journal_name_full 'Acta Crystallographica Section C'
_journal_page_first 212
_journal_page_last 214
_journal_paper_doi 10.1107/S0108270197012985
_journal_volume 54
_journal_year 1998
_chemical_formula_iupac '[Au (C14 H8 N O2) (C18 H15 P)]'
_chemical_formula_moiety 'C32 H23 Au N O2 P'
_chemical_formula_sum 'C32 H23 Au N O2 P'
_chemical_formula_weight 681.45
_chemical_name_systematic ' 1-(N-triphenylphosphinegold)-amino-anthracene-9,10-dione'
_space_group_IT_number 2
_symmetry_cell_setting triclinic
_symmetry_space_group_name_Hall '-P 1'
_symmetry_space_group_name_H-M 'P -1'
_cell_angle_alpha 96.9410(10)
_cell_angle_beta 98.1590(10)
_cell_angle_gamma 101.3960(10)
_cell_formula_units_Z 2
_cell_length_a 8.8328(2)
_cell_length_b 9.4173(2)
_cell_length_c 16.1617(3)
_cell_measurement_reflns_used 9492
_cell_measurement_temperature 153(2)
_cell_measurement_theta_max 27.51
_cell_measurement_theta_min 1.29
_cell_volume 1289.06(5)
_computing_cell_refinement 'SAINT (Siemens, 1995b)'
_computing_data_collection 'SMART (Siemens, 1995a)'
_computing_data_reduction SAINT
_computing_molecular_graphics 'SHELXTL (Sheldrick, 1994)'
_computing_publication_material SHELXTL
_computing_structure_refinement 'SHELXL93 (Sheldrick, 1993)'
_computing_structure_solution 'SHELXS86 (Sheldrick, 1990)'
_diffrn_ambient_temperature 150(2)
_diffrn_measurement_device 'Siemens SMART'
_diffrn_measurement_method \w
_diffrn_radiation_monochromator graphite
_diffrn_radiation_source 'fine-focus sealed tube'
_diffrn_radiation_type 'Mo K\a'
_diffrn_radiation_wavelength 0.71073
_diffrn_reflns_av_R_equivalents 0.0275
_diffrn_reflns_av_sigmaI/netI 0.0344
_diffrn_reflns_limit_h_max 11
_diffrn_reflns_limit_h_min -11
_diffrn_reflns_limit_k_max 12
_diffrn_reflns_limit_k_min -8
_diffrn_reflns_limit_l_max 20
_diffrn_reflns_limit_l_min -20
_diffrn_reflns_number 9492
_diffrn_reflns_theta_max 27.51
_diffrn_reflns_theta_min 1.29
_diffrn_standards_decay_% 0
_diffrn_standards_interval_count 0
_diffrn_standards_interval_time 0
_diffrn_standards_number 0
_exptl_absorpt_coefficient_mu 5.799
_exptl_absorpt_correction_T_max 0.560
_exptl_absorpt_correction_T_min 0.287
_exptl_absorpt_correction_type multi-scan
_exptl_absorpt_process_details '(SHELXTL; Sheldrick, 1994)'
_exptl_crystal_colour red
_exptl_crystal_density_diffrn 1.756
_exptl_crystal_density_meas ?
_exptl_crystal_description block
_exptl_crystal_F_000 664
_exptl_crystal_size_max 0.24
_exptl_crystal_size_mid 0.18
_exptl_crystal_size_min 0.10
_refine_diff_density_max 1.13
_refine_diff_density_min -.67
_refine_ls_extinction_coef 0.0000(2)
_refine_ls_extinction_method 'SHELXL93 (Sheldrick, 1993)'
_refine_ls_goodness_of_fit_all 1.120
_refine_ls_goodness_of_fit_obs 1.119
_refine_ls_hydrogen_treatment refall
_refine_ls_matrix_type full
_refine_ls_number_parameters 427
_refine_ls_number_reflns 5660
_refine_ls_number_restraints 0
_refine_ls_restrained_S_all 1.251
_refine_ls_restrained_S_obs 1.119
_refine_ls_R_factor_all 0.031
_refine_ls_R_factor_obs .025
_refine_ls_shift/esd_max 0.001
_refine_ls_shift/esd_mean 0.000
_refine_ls_structure_factor_coef Fsqd
_refine_ls_weighting_details 'w = 1/[\s^2^(Fo^2^)+(0.011P)^2^+2.5925P] where P = (Fo^2^+2Fc^2^)/3'
_refine_ls_weighting_scheme calc
_refine_ls_wR_factor_all 0.064
_refine_ls_wR_factor_obs .055
_reflns_number_observed 5407
_reflns_number_total 5842
_reflns_observed_criterion I>2\s(I)
_cod_data_source_file bm1166.cif
_cod_data_source_block b
_cod_depositor_comments
;
The following automatic conversions were performed:

'_exptl_crystal_density_meas' value 'not measured' was changed to '?'
- the value is perceived as not measured.

Automatic conversion script
Id: cif_fix_values 3008 2015-01-20 13:52:24Z robertas 

The following automatic conversions were performed:

'_refine_ls_weighting_scheme' value 'calc w =
1/[\s^2^(Fo^2^)+(0.011P)^2^+2.5925P] where P = (Fo^2^+2Fc^2^)/3' was
changed to 'calc'. New tag '_refine_ls_weighting_details' was
created. The value of the new tag was set to 'w =
1/[\s^2^(Fo^2^)+(0.011P)^2^+2.5925P] where P = (Fo^2^+2Fc^2^)/3'.

Automatic conversion script
Id: cif_fix_values 3143 2015-03-26 13:38:13Z robertas 
;
_cod_original_formula_sum 'C32 H23 Au1 N1 O2 P1'
_cod_database_code 2006991

loop_
_symmetry_equiv_pos_as_xyz
'x, y, z'
'-x, -y, -z'

loop_
_atom_site_aniso_label
_atom_site_aniso_U_11
_atom_site_aniso_U_22
_atom_site_aniso_U_33
_atom_site_aniso_U_12
_atom_site_aniso_U_13
_atom_site_aniso_U_23
Au .02315(8) .02323(8) .02261(8) .00556(5) .00866(5) .00793(5)
P .0187(4) .0208(4) .0190(4) .0054(3) .0061(3) .0054(3)
N .027(2) .023(2) .0228(15) .0012(13) .0080(12) .0063(12)
O1 .038(2) .043(2) .0193(13) -.0070(13) .0023(11) .0053(11)
O2 .053(2) .068(2) .0240(15) .005(2) .0039(13) .0185(15)
C1 .024(2) .019(2) .023(2) .0069(13) .0064(13) .0053(13)
C2 .025(2) .026(2) .036(2) -.0004(15) .006(2) .006(2)
C3 .030(2) .035(2) .036(2) -.004(2) -.001(2) .001(2)
C4 .034(2) .039(2) .025(2) .008(2) .000(2) .002(2)
C5 .051(3) .040(2) .040(2) .014(2) .020(2) .020(2)
C6 .054(3) .039(3) .056(3) .007(2) .025(2) .021(2)
C7 .041(3) .035(2) .060(3) -.010(2) .015(2) .006(2)
C8 .035(2) .031(2) .039(2) -.002(2) .009(2) .005(2)
C9 .027(2) .028(2) .023(2) .0054(14) .0095(14) .0064(14)
C10 .034(2) .039(2) .024(2) .012(2) .009(2) .008(2)
C11 .023(2) .024(2) .019(2) .0088(13) .0061(13) .0020(13)
C12 .026(2) .027(2) .023(2) .0093(14) .0054(14) .0044(14)
C13 .034(2) .031(2) .028(2) .010(2) .013(2) .011(2)
C14 .030(2) .024(2) .027(2) .0054(15) .0095(15) .0056(14)
C21 .023(2) .023(2) .018(2) .0065(13) .0026(13) .0017(13)
C22 .025(2) .027(2) .029(2) .0071(15) .0047(15) .0023(15)
C23 .033(2) .026(2) .040(2) -.001(2) -.003(2) .000(2)
C24 .041(2) .027(2) .033(2) .011(2) -.012(2) -.004(2)
C25 .043(2) .037(2) .030(2) .020(2) .002(2) -.003(2)
C26 .029(2) .033(2) .025(2) .012(2) .0066(15) .0026(15)
C31 .021(2) .020(2) .022(2) .0046(13) .0053(13) .0044(13)
C32 .026(2) .021(2) .030(2) .0077(14) .0016(14) .0043(14)
C33 .037(2) .024(2) .030(2) .006(2) .002(2) -.002(2)
C34 .031(2) .038(2) .019(2) .013(2) .0017(14) .0022(15)
C35 .035(2) .026(2) .028(2) .010(2) .003(2) .0073(15)
C36 .028(2) .022(2) .024(2) .0040(14) .0019(14) .0019(14)
C41 .023(2) .021(2) .023(2) .0068(13) .0064(13) .0052(13)
C42 .026(2) .027(2) .021(2) .0064(14) .0057(14) .0066(14)
C43 .032(2) .025(2) .029(2) .0070(15) .014(2) .0058(15)
C44 .024(2) .025(2) .041(2) .0099(15) .014(2) .007(2)
C45 .024(2) .034(2) .034(2) .012(2) .001(2) .008(2)
C46 .031(2) .035(2) .024(2) .012(2) .0074(15) .009(2)

loop_
_atom_site_label
_atom_site_fract_x
_atom_site_fract_y
_atom_site_fract_z
_atom_site_U_iso_or_equiv
_atom_site_thermal_displace_type
_atom_site_calc_flag
_atom_site_refinement_flags
_atom_site_occupancy
_atom_site_disorder_group
_atom_site_type_symbol
Au .25126(2) .160528(15) -.270457(9) .02208(5) Uani d . 1 . Au
P .36200(10) .30806(9) -.35447(5) .0188(2) Uani d . 1 . P
N .1486(4) .0229(3) -.1980(2) .0245(6) Uani d . 1 . N
O1 -.0771(3) -.2101(3) -.1899(2) .0358(7) Uani d . 1 . O
O2 .1516(4) -.1959(4) .1400(2) .0487(8) Uani d . 1 . O
C1 .1961(4) .0153(4) -.1167(2) .0215(7) Uani d . 1 . C
C2 .3341(4) .1157(4) -.0704(3) .0296(8) Uani d . 1 . C
C3 .3849(5) .1158(5) .0135(3) .0363(9) Uani d . 1 . C
C4 .3046(5) .0147(5) .0579(3) .0335(9) Uani d . 1 . C
C5 -.1254(6) -.4036(5) .0673(3) .0406(10) Uani d . 1 . C
C6 -.2596(6) -.5037(5) .0281(3) .0476(12) Uani d . 1 . C
C7 -.3156(6) -.5071(5) -.0570(4) .0475(12) Uani d . 1 . C
C8 -.2386(5) -.4085(5) -.1032(3) .0359(9) Uani d . 1 . C
C9 -.0223(4) -.1996(4) -.1134(2) .0254(7) Uani d . 1 . C
C10 .0974(5) -.1951(5) .0658(2) .0309(8) Uani d . 1 . C
C11 .1164(4) -.0910(4) -.0714(2) .0211(7) Uani d . 1 . C
C12 .1742(4) -.0873(4) .0160(2) .0247(7) Uani d . 1 . C
C13 -.0463(5) -.3034(4) .0225(2) .0294(8) Uani d . 1 . C
C14 -.1031(4) -.3059(4) -.0634(2) .0269(8) Uani d . 1 . C
C21 .4011(4) .5010(4) -.3111(2) .0215(7) Uani d . 1 . C
C22 .5290(4) .6025(4) -.3256(2) .0273(8) Uani d . 1 . C
C23 .5473(5) .7503(5) -.2970(3) .0355(9) Uani d . 1 . C
C24 .4368(5) .8001(5) -.2544(3) .0357(9) Uani d . 1 . C
C25 .3104(5) .6991(5) -.2392(3) .0361(9) Uani d . 1 . C
C26 .2930(5) .5513(4) -.2664(2) .0282(8) Uani d . 1 . C
C31 .2368(4) .2918(4) -.4567(2) .0207(7) Uani d . 1 . C
C32 .1801(4) .1525(4) -.5042(2) .0254(7) Uani d . 1 . C
C33 .0837(5) .1352(4) -.5821(3) .0311(8) Uani d . 1 . C
C34 .0439(5) .2567(4) -.6132(2) .0291(8) Uani d . 1 . C
C35 .1011(5) .3953(4) -.5660(2) .0292(8) Uani d . 1 . C
C36 .1972(4) .4127(4) -.4882(2) .0252(7) Uani d . 1 . C
C41 .5456(4) .2695(4) -.3798(2) .0216(7) Uani d . 1 . C
C42 .5734(4) .2517(4) -.4627(2) .0240(7) Uani d . 1 . C
C43 .7154(5) .2222(4) -.4797(3) .0276(8) Uani d . 1 . C
C44 .8306(4) .2137(4) -.4133(3) .0286(8) Uani d . 1 . C
C45 .8035(4) .2300(4) -.3309(3) .0302(8) Uani d . 1 . C
C46 .6611(5) .2565(4) -.3138(2) .0285(8) Uani d . 1 . C
H1 .054(5) -.035(5) -.216(3) .033(12) Uiso d . 1 . H
H2 .386(5) .179(4) -.102(3) .020(10) Uiso d . 1 . H
H3 .468(6) .183(6) .042(3) .045(14) Uiso d . 1 . H
H4 .340(6) .020(5) .117(3) .041(13) Uiso d . 1 . H
H5 -.076(5) -.396(5) .126(3) .036(12) Uiso d . 1 . H
H6 -.314(5) -.583(5) .061(3) .041(13) Uiso d . 1 . H
H7 -.402(7) -.568(6) -.086(4) .058(16) Uiso d . 1 . H
H8 -.275(6) -.411(6) -.164(3) .049(14) Uiso d . 1 . H
H22 .601(5) .568(4) -.356(3) .024(10) Uiso d . 1 . H
H23 .632(6) .813(6) -.300(3) .053(15) Uiso d . 1 . H
H24 .444(5) .901(5) -.236(3) .036(12) Uiso d . 1 . H
H25 .228(6) .728(5) -.205(3) .046(14) Uiso d . 1 . H
H26 .209(5) .484(4) -.260(3) .021(10) Uiso d . 1 . H
H32 .212(5) .074(5) -.485(3) .023(10) Uiso d . 1 . H
H33 .046(5) .043(5) -.615(3) .037(12) Uiso d . 1 . H
H34 -.014(5) .244(5) -.667(3) .032(11) Uiso d . 1 . H
H35 .081(6) .477(6) -.587(3) .051(15) Uiso d . 1 . H
H36 .231(5) .503(5) -.458(3) .025(10) Uiso d . 1 . H
H42 .497(5) .258(4) -.509(3) .025(10) Uiso d . 1 . H
H43 .735(5) .204(5) -.536(3) .037(12) Uiso d . 1 . H
H44 .932(5) .203(5) -.426(3) .030(11) Uiso d . 1 . H
H45 .879(5) .223(5) -.287(3) .026(11) Uiso d . 1 . H
H46 .643(6) .275(6) -.258(4) .058(16) Uiso d . 1 . H

loop_
_atom_type_symbol
_atom_type_description
_atom_type_scat_dispersion_real
_atom_type_scat_dispersion_imag
_atom_type_scat_source
C C .0033 .0016 'International Tables Vol C Tables 4.2.6.8 and 6.1.1.4'
H H .0000 .0000 'International Tables Vol C Tables 4.2.6.8 and 6.1.1.4'
N N .0061 .0033 'International Tables Vol C Tables 4.2.6.8 and 6.1.1.4'
O O .0106 .0060 'International Tables Vol C Tables 4.2.6.8 and 6.1.1.4'
P P .1023 .0942 'International Tables Vol C Tables 4.2.6.8 and 6.1.1.4'
Au Au -2.0133 8.8022 'International Tables Vol C Tables 4.2.6.8 and 6.1.1.4'

loop_
_geom_angle_atom_site_label_1
_geom_angle_atom_site_label_2
_geom_angle_atom_site_label_3
_geom_angle
_geom_angle_publ_flag
N Au P 178.21(9) yes
C21 P C41 107.0(2) no
C21 P C31 104.8(2) no
C41 P C31 104.9(2) no
C21 P Au 113.40(12) no
C41 P Au 113.71(11) no
C31 P Au 112.28(11) no
C1 N Au 128.0(3) yes
C1 N H1 111(3) yes
Au N H1 122(3) yes
N C1 C2 119.7(3) yes
N C1 C11 123.6(3) yes
C2 C1 C11 116.7(3) yes
C3 C2 C1 122.1(4) yes
C3 C2 H2 123.(2) no
C1 C2 H2 115(2) no
C2 C3 C4 121.0(4) yes
C2 C3 H3 121(3) no
C4 C3 H3 118(3) no
C12 C4 C3 119.4(4) yes
C12 C4 H4 121(3) no
C3 C4 H4 120(3) no
C6 C5 C13 120.5(4) no
C6 C5 H5 125(3) no
C13 C5 H5 114(3) no
C5 C6 C7 119.9(4) no
C5 C6 H6 120(3) no
C7 C6 H6 120(3) no
C6 C7 C8 120.7(4) no
C6 C7 H7 124(4) no
C8 C7 H7 115(4) no
C7 C8 C14 119.6(4) no
C7 C8 H8 122(3) no
C14 C8 H8 119(3) no
O1 C9 C11 123.1(3) yes
O1 C9 C14 117.9(3) yes
C11 C9 C14 119.0(3) yes
O2 C10 C13 120.8(4) yes
O2 C10 C12 121.3(4) yes
C13 C10 C12 117.9(3) yes
C12 C11 C1 119.2(3) yes
C12 C11 C9 120.0(3) yes
C1 C11 C9 120.8(3) yes
C4 C12 C11 121.6(3) yes
C4 C12 C10 117.0(3) yes
C11 C12 C10 121.4(3) yes
C5 C13 C14 119.7(4) no
C5 C13 C10 120.0(4) no
C14 C13 C10 120.3(3) yes
C8 C14 C13 119.5(4) no
C8 C14 C9 119.1(3) no
C13 C14 C9 121.3(3) yes
C22 C21 C26 118.8(3) no
C22 C21 P 122.6(3) no
C26 C21 P 118.5(3) no
C23 C22 C21 120.6(4) no
C23 C22 H22 121.(3) no
C21 C22 H22 119.(3) no
C22 C23 C24 120.3(4) no
C22 C23 H23 122.(4) no
C24 C23 H23 118.(4) no
C25 C24 C23 119.1(4) no
C25 C24 H24 118.(3) no
C23 C24 H24 123.(3) no
C26 C25 C24 120.8(4) no
C26 C25 H25 116.(3) no
C24 C25 H25 123.(3) no
C25 C26 C21 120.4(4) no
C25 C26 H26 122.(3) no
C21 C26 H26 117.(3) no
C36 C31 C32 119.6(3) no
C36 C31 P 122.1(3) no
C32 C31 P 118.3(3) no
C33 C32 C31 120.1(3) no
C33 C32 H32 121.(3) no
C31 C32 H32 119.(3) no
C32 C33 C34 120.1(3) no
C32 C33 H33 121.(3) no
C34 C33 H33 119.(3) no
C33 C34 C35 119.7(4) no
C33 C34 H34 119.(3) no
C35 C34 H34 121.(3) no
C36 C35 C34 120.3(4) no
C36 C35 H35 119.(3) no
C34 C35 H35 121.(3) no
C35 C36 C31 120.2(3) no
C35 C36 H36 119.(3) no
C31 C36 H36 120.(3) no
C42 C41 C46 119.5(3) no
C42 C41 P 121.8(3) no
C46 C41 P 118.8(3) no
C41 C42 C43 120.1(3) no
C41 C42 H42 121.(3) no
C43 C42 H42 118.(3) no
C42 C43 C44 119.8(3) no
C42 C43 H43 122.(3) no
C44 C43 H43 118.(3) no
C45 C44 C43 120.5(3) no
C45 C44 H44 121.(3) no
C43 C44 H44 118.(3) no
C44 C45 C46 120.0(4) no
C44 C45 H45 120.(3) no
C46 C45 H45 120.(3) no
C45 C46 C41 120.1(4) no
C45 C46 H46 121.(3) no
C41 C46 H46 119.(3) no

loop_
_geom_bond_atom_site_label_1
_geom_bond_atom_site_label_2
_geom_bond_site_symmetry_2
_geom_bond_distance
_geom_bond_publ_flag
Au N . 2.019(3) yes
Au P . 2.2420(8) yes
P C21 . 1.813(4) no
P C41 . 1.821(4) no
P C31 . 1.825(3) no
N C1 . 1.336(4) yes
N H1 . .89(5) yes
O1 C9 . 1.247(4) yes
O2 C10 . 1.229(5) yes
C1 C2 . 1.433(5) yes
C1 C11 . 1.442(5) yes
C2 C3 . 1.365(6) yes
C2 H2 . .93(4) no
C3 C4 . 1.403(6) yes
C3 H3 . .90(5) no
C4 C12 . 1.375(5) yes
C4 H4 . .96(5) no
C5 C6 . 1.377(7) no
C5 C13 . 1.396(5) no
C5 H5 . .98(5) no
C6 C7 . 1.388(7) no
C6 H6 . 1.05(5) no
C7 C8 . 1.394(6) no
C7 H7 . .89(6) no
C8 C14 . 1.398(5) no
C8 H8 . .98(5) no
C9 C11 . 1.453(5) yes
C9 C14 . 1.496(5) yes
C10 C13 . 1.485(6) yes
C10 C12 . 1.489(5) yes
C11 C12 . 1.426(5) yes
C13 C14 . 1.404(5) yes
C21 C22 . 1.395(5) no
C21 C26 . 1.396(5) no
C22 C23 . 1.383(6) no
C22 H22 . .94(4) no
C23 C24 . 1.393(6) no
C23 H23 . .86(5) no
C24 C25 . 1.388(7) no
C24 H24 . .95(5) no
C25 C26 . 1.379(6) no
C25 H25 . 1.03(5) no
C26 H26 . .90(4) no
C31 C36 . 1.388(5) no
C31 C32 . 1.396(5) no
C32 C33 . 1.388(5) no
C32 H32 . .92(4) no
C33 C34 . 1.390(5) no
C33 H33 . .94(5) no
C34 C35 . 1.389(5) no
C34 H34 . .92(4) no
C35 C36 . 1.386(5) no
C35 H35 . .92(5) no
C36 H36 . .90(4) no
C41 C42 . 1.393(5) no
C41 C46 . 1.402(5) no
C42 C43 . 1.394(5) no
C42 H42 . .95(4) no
C43 C44 . 1.391(6) no
C43 H43 . .95(5) no
C44 C45 . 1.382(6) no
C44 H44 . .97(4) no
C45 C46 . 1.389(5) no
C45 H45 . .92(4) no
C46 H46 . .95(6) no
